data_4069217
loop_
_publ_author_name
'Nair, Radhika P.'
'Kim, Tae Ho'
'Frost, Brian J.'

_publ_section_title
;
 Atom Transfer Radical Addition Reactions of CCl4, CHCl3, andp-Tosyl
 Chloride Catalyzed by Cp&#x2032;Ru(PPh3)(PR3)Cl Complexes
;
_journal_issue 16
_journal_name_full Organometallics
_journal_page_first 4681
_journal_paper_doi 10.1021/om900075h
_journal_volume 28
_journal_year 2009
_chemical_formula_sum 'C30 H31 Cl P2 Ru'
_chemical_formula_weight 590.01
_chemical_name_systematic
;
 ?
;
_space_group_IT_number 2
_symmetry_cell_setting triclinic
_symmetry_space_group_name_Hall '-P 1'
_symmetry_space_group_name_H-M 'P -1'
_atom_sites_solution_hydrogens geom
_atom_sites_solution_primary direct
_atom_sites_solution_secondary difmap
_audit_creation_method SHELXTL
_cell_angle_alpha 80.5320(10)
_cell_angle_beta 82.1640(10)
_cell_angle_gamma 89.4570(10)
_cell_formula_units_Z 4
_cell_length_a 12.3176(2)
_cell_length_b 13.1046(2)
_cell_length_c 17.1601(3)
_cell_measurement_reflns_used 8438
_cell_measurement_temperature 100(2)
_cell_measurement_theta_max 27.62
_cell_measurement_theta_min 2.19
_cell_volume 2706.45(8)
_computing_cell_refinement 'Bruker APEX2'
_computing_data_collection 'Bruker APEX2'
_computing_data_reduction 'Bruker SAINT'
_computing_molecular_graphics 'Bruker SHELXTL'
_computing_publication_material 'Bruker SHELXTL'
_computing_structure_refinement 'Bruker SHELXTL'
_computing_structure_solution 'Bruker SHELXTL'
_diffrn_ambient_temperature 100(2)
_diffrn_measured_fraction_theta_full 0.990
_diffrn_measured_fraction_theta_max 0.990
_diffrn_measurement_device_type 'CCD area detector'
_diffrn_measurement_method 'phi and omega scans'
_diffrn_radiation_monochromator graphite
_diffrn_radiation_source 'fine-focus sealed tube'
_diffrn_radiation_type MoK\a
_diffrn_radiation_wavelength 0.71073
_diffrn_reflns_av_R_equivalents 0.0390
_diffrn_reflns_av_sigmaI/netI 0.0379
_diffrn_reflns_limit_h_max 16
_diffrn_reflns_limit_h_min -15
_diffrn_reflns_limit_k_max 15
_diffrn_reflns_limit_k_min -17
_diffrn_reflns_limit_l_max 22
_diffrn_reflns_limit_l_min -22
_diffrn_reflns_number 51558
_diffrn_reflns_theta_full 27.64
_diffrn_reflns_theta_max 27.64
_diffrn_reflns_theta_min 1.58
_exptl_absorpt_coefficient_mu 0.813
_exptl_absorpt_correction_T_max 0.9231
_exptl_absorpt_correction_T_min 0.8809
_exptl_absorpt_correction_type 'Empirical SADABS'
_exptl_crystal_colour orange
_exptl_crystal_density_diffrn 1.448
_exptl_crystal_density_method 'not measured'
_exptl_crystal_description block
_exptl_crystal_F_000 1208
_exptl_crystal_size_max 0.16
_exptl_crystal_size_mid 0.12
_exptl_crystal_size_min 0.10
_refine_diff_density_max 0.616
_refine_diff_density_min -0.883
_refine_diff_density_rms 0.169
_refine_ls_extinction_method none
_refine_ls_goodness_of_fit_ref 1.087
_refine_ls_hydrogen_treatment constr
_refine_ls_matrix_type full
_refine_ls_number_parameters 619
_refine_ls_number_reflns 12486
_refine_ls_number_restraints 0
_refine_ls_restrained_S_all 1.087
_refine_ls_R_factor_all 0.0448
_refine_ls_R_factor_gt 0.0289
_refine_ls_shift/su_max 0.001
_refine_ls_shift/su_mean 0.000
_refine_ls_structure_factor_coef Fsqd
_refine_ls_weighting_details 'calc w=1/[\s^2^(Fo^2^)+(0.0403P)^2^+1.0977P] where P=(Fo^2^+2Fc^2^)/3'
_refine_ls_weighting_scheme calc
_refine_ls_wR_factor_gt 0.0675
_refine_ls_wR_factor_ref 0.0827
_reflns_number_gt 9971
_reflns_number_total 12486
_reflns_threshold_expression >2sigma(I)
_cod_data_source_file om900075h_si_003.cif
_cod_data_source_block bjf326
_cod_depositor_comments
;
The following automatic conversions were performed:

'_symmetry_cell_setting' value 'Triclinic' changed to 'triclinic'
according to /home/saulius/struct/CIF-dictionaries/cif_core.dic
dictionary named 'cif_core.dic' version 2.4.2 from 2011-04-26.

Automatic conversion script
Id: cif_fix_values 1715 2011-07-08 13:25:40Z adriana 
;
_cod_original_sg_symbol_H-M P-1
_cod_database_code 4069217

loop_
_symmetry_equiv_pos_as_xyz
'x, y, z'
'-x, -y, -z'

loop_
_atom_site_label
_atom_site_type_symbol
_atom_site_fract_x
_atom_site_fract_y
_atom_site_fract_z
_atom_site_U_iso_or_equiv
_atom_site_adp_type
_atom_site_occupancy
_atom_site_symmetry_multiplicity
_atom_site_calc_flag
_atom_site_refinement_flags
Ru1 Ru 0.504357(15) 0.806202(15) 0.176220(11) 0.01305(5) Uani 1 1 d .
Ru2 Ru 0.927932(15) 0.304913(15) 0.172158(11) 0.01319(5) Uani 1 1 d .
Cl1 Cl 0.34267(5) 0.78961(5) 0.11119(4) 0.02079(13) Uani 1 1 d .
Cl2 Cl 1.11615(5) 0.28709(5) 0.11017(4) 0.02136(14) Uani 1 1 d .
P1 P 0.59644(6) 0.72064(5) 0.08413(4) 0.01886(14) Uani 1 1 d .
P2 P 0.45207(5) 0.66643(5) 0.27453(4) 0.01297(13) Uani 1 1 d .
P3 P 0.87179(6) 0.22358(5) 0.07842(4) 0.02067(15) Uani 1 1 d .
P4 P 0.93804(5) 0.16156(5) 0.26854(4) 0.01289(13) Uani 1 1 d .
C1 C 0.4729(2) 0.97885(19) 0.19583(15) 0.0167(5) Uani 1 1 d .
C2 C 0.5495(2) 0.9686(2) 0.12512(16) 0.0196(5) Uani 1 1 d .
H2 H 0.5441 1.0033 0.0694 0.024 Uiso 1 1 calc R
C3 C 0.6416(2) 0.9141(2) 0.15198(16) 0.0216(6) Uani 1 1 d .
H3 H 0.7125 0.9051 0.1180 0.026 Uiso 1 1 calc R
C4 C 0.6191(2) 0.8799(2) 0.23599(16) 0.0199(5) Uani 1 1 d .
H4 H 0.6715 0.8433 0.2704 0.024 Uiso 1 1 calc R
C5 C 0.5173(2) 0.92432(19) 0.26378(15) 0.0171(5) Uani 1 1 d .
C6 C 0.4605(2) 0.9237(2) 0.34135(15) 0.0185(5) Uani 1 1 d .
H6 H 0.4878 0.8863 0.3867 0.022 Uiso 1 1 calc R
C7 C 0.3652(2) 0.9784(2) 0.34961(15) 0.0198(5) Uani 1 1 d .
H7 H 0.3281 0.9808 0.4016 0.024 Uiso 1 1 calc R
C8 C 0.3210(2) 1.0313(2) 0.28278(16) 0.0205(5) Uani 1 1 d .
H8 H 0.2548 1.0684 0.2907 0.025 Uiso 1 1 calc R
C9 C 0.3718(2) 1.0302(2) 0.20667(15) 0.0191(5) Uani 1 1 d .
H9 H 0.3397 1.0634 0.1620 0.023 Uiso 1 1 calc R
C10 C 0.6158(2) 0.8033(2) -0.01328(15) 0.0246(6) Uani 1 1 d .
H10A H 0.6572 0.7659 -0.0524 0.037 Uiso 1 1 calc R
H10B H 0.6565 0.8660 -0.0100 0.037 Uiso 1 1 calc R
H10C H 0.5442 0.8223 -0.0297 0.037 Uiso 1 1 calc R
C11 C 0.5426(3) 0.6046(2) 0.05730(18) 0.0323(7) Uani 1 1 d .
H11A H 0.4666 0.6159 0.0473 0.048 Uiso 1 1 calc R
H11B H 0.5450 0.5466 0.1011 0.048 Uiso 1 1 calc R
H11C H 0.5870 0.5886 0.0091 0.048 Uiso 1 1 calc R
C12 C 0.7364(2) 0.6812(2) 0.09713(17) 0.0297(7) Uani 1 1 d .
H12A H 0.7345 0.6189 0.1376 0.044 Uiso 1 1 calc R
H12B H 0.7747 0.7371 0.1143 0.044 Uiso 1 1 calc R
H12C H 0.7751 0.6666 0.0464 0.044 Uiso 1 1 calc R
C13 C 0.54719(19) 0.64756(19) 0.34958(14) 0.0147(5) Uani 1 1 d .
C14 C 0.6582(2) 0.6319(2) 0.32284(15) 0.0188(5) Uani 1 1 d .
H14 H 0.6800 0.6262 0.2685 0.023 Uiso 1 1 calc R
C15 C 0.7362(2) 0.6247(2) 0.37444(16) 0.0211(6) Uani 1 1 d .
H15 H 0.8107 0.6132 0.3556 0.025 Uiso 1 1 calc R
C16 C 0.7052(2) 0.6342(2) 0.45392(17) 0.0251(6) Uani 1 1 d .
H16 H 0.7587 0.6300 0.4893 0.030 Uiso 1 1 calc R
C17 C 0.5965(2) 0.6498(2) 0.48124(16) 0.0251(6) Uani 1 1 d .
H17 H 0.5753 0.6557 0.5356 0.030 Uiso 1 1 calc R
C18 C 0.5174(2) 0.6570(2) 0.42952(15) 0.0212(6) Uani 1 1 d .
H18 H 0.4430 0.6683 0.4488 0.025 Uiso 1 1 calc R
C19 C 0.4343(2) 0.5361(2) 0.25166(14) 0.0161(5) Uani 1 1 d .
C20 C 0.4999(2) 0.4523(2) 0.27339(16) 0.0205(6) Uani 1 1 d .
H20 H 0.5572 0.4599 0.3039 0.025 Uiso 1 1 calc R
C21 C 0.4820(2) 0.3569(2) 0.25056(18) 0.0266(6) Uani 1 1 d .
H21 H 0.5278 0.3002 0.2652 0.032 Uiso 1 1 calc R
C22 C 0.3978(2) 0.3447(2) 0.20668(17) 0.0260(6) Uani 1 1 d .
H22 H 0.3858 0.2798 0.1913 0.031 Uiso 1 1 calc R
C23 C 0.3316(2) 0.4275(2) 0.18546(16) 0.0227(6) Uani 1 1 d .
H23 H 0.2737 0.4190 0.1556 0.027 Uiso 1 1 calc R
C24 C 0.3488(2) 0.5229(2) 0.20725(15) 0.0191(5) Uani 1 1 d .
H24 H 0.3029 0.5793 0.1922 0.023 Uiso 1 1 calc R
C25 C 0.31828(19) 0.6770(2) 0.33482(14) 0.0148(5) Uani 1 1 d .
C26 C 0.2794(2) 0.5978(2) 0.39715(15) 0.0182(5) Uani 1 1 d .
H26 H 0.3217 0.5373 0.4077 0.022 Uiso 1 1 calc R
C27 C 0.1795(2) 0.6067(2) 0.44359(15) 0.0196(5) Uani 1 1 d .
H27 H 0.1543 0.5529 0.4863 0.024 Uiso 1 1 calc R
C28 C 0.1158(2) 0.6945(2) 0.42780(15) 0.0222(6) Uani 1 1 d .
H28 H 0.0475 0.7007 0.4598 0.027 Uiso 1 1 calc R
C29 C 0.1529(2) 0.7726(2) 0.36517(15) 0.0199(5) Uani 1 1 d .
H29 H 0.1097 0.8322 0.3538 0.024 Uiso 1 1 calc R
C30 C 0.25419(19) 0.7634(2) 0.31874(14) 0.0157(5) Uani 1 1 d .
H30 H 0.2792 0.8170 0.2758 0.019 Uiso 1 1 calc R
C31 C 0.8781(2) 0.4225(2) 0.26148(15) 0.0175(5) Uani 1 1 d .
C32 C 0.7882(2) 0.3797(2) 0.23073(16) 0.0199(5) Uani 1 1 d .
H32 H 0.7217 0.3438 0.2634 0.024 Uiso 1 1 calc R
C33 C 0.8014(2) 0.4153(2) 0.14712(17) 0.0228(6) Uani 1 1 d .
H33 H 0.7450 0.4085 0.1114 0.027 Uiso 1 1 calc R
C34 C 0.9040(2) 0.4684(2) 0.12282(16) 0.0202(5) Uani 1 1 d .
H34 H 0.9322 0.5039 0.0677 0.024 Uiso 1 1 calc R
C35 C 0.9504(2) 0.4762(2) 0.19468(15) 0.0171(5) Uani 1 1 d .
C36 C 1.0468(2) 0.5245(2) 0.20861(16) 0.0193(5) Uani 1 1 d .
H36 H 1.0975 0.5572 0.1651 0.023 Uiso 1 1 calc R
C37 C 1.0662(2) 0.5236(2) 0.28534(16) 0.0204(6) Uani 1 1 d .
H37 H 1.1292 0.5584 0.2948 0.024 Uiso 1 1 calc R
C38 C 0.9939(2) 0.4718(2) 0.35107(15) 0.0197(5) Uani 1 1 d .
H38 H 1.0094 0.4725 0.4037 0.024 Uiso 1 1 calc R
C39 C 0.9019(2) 0.4205(2) 0.33986(15) 0.0186(5) Uani 1 1 d .
H39 H 0.8551 0.3843 0.3842 0.022 Uiso 1 1 calc R
C40 C 0.7282(3) 0.1851(3) 0.09145(17) 0.0383(9) Uani 1 1 d .
H40A H 0.7084 0.1723 0.0404 0.057 Uiso 1 1 calc R
H40B H 0.6827 0.2404 0.1100 0.057 Uiso 1 1 calc R
H40C H 0.7161 0.1217 0.1310 0.057 Uiso 1 1 calc R
C41 C 0.9373(3) 0.1085(2) 0.04978(18) 0.0404(9) Uani 1 1 d .
H41A H 0.9130 0.0952 0.0003 0.061 Uiso 1 1 calc R
H41B H 0.9174 0.0492 0.0921 0.061 Uiso 1 1 calc R
H41C H 1.0171 0.1187 0.0414 0.061 Uiso 1 1 calc R
C42 C 0.8878(2) 0.3093(2) -0.01779(15) 0.0239(6) Uani 1 1 d .
H42A H 0.9659 0.3213 -0.0372 0.036 Uiso 1 1 calc R
H42B H 0.8526 0.3755 -0.0117 0.036 Uiso 1 1 calc R
H42C H 0.8533 0.2773 -0.0562 0.036 Uiso 1 1 calc R
C43 C 1.04396(19) 0.1678(2) 0.33361(14) 0.0156(5) Uani 1 1 d .
C44 C 1.1136(2) 0.2532(2) 0.32156(15) 0.0172(5) Uani 1 1 d .
H44 H 1.1080 0.3081 0.2787 0.021 Uiso 1 1 calc R
C45 C 1.1919(2) 0.2584(2) 0.37255(16) 0.0212(6) Uani 1 1 d .
H45 H 1.2391 0.3172 0.3644 0.025 Uiso 1 1 calc R
C46 C 1.2014(2) 0.1786(2) 0.43466(16) 0.0230(6) Uani 1 1 d .
H46 H 1.2545 0.1830 0.4693 0.028 Uiso 1 1 calc R
C47 C 1.1332(2) 0.0916(2) 0.44660(15) 0.0207(6) Uani 1 1 d .
H47 H 1.1397 0.0366 0.4892 0.025 Uiso 1 1 calc R
C48 C 1.0554(2) 0.0859(2) 0.39561(15) 0.0176(5) Uani 1 1 d .
H48 H 1.0098 0.0260 0.4029 0.021 Uiso 1 1 calc R
C49 C 0.9645(2) 0.0316(2) 0.24505(14) 0.0158(5) Uani 1 1 d .
C50 C 1.0661(2) 0.0169(2) 0.20034(15) 0.0177(5) Uani 1 1 d .
H50 H 1.1167 0.0731 0.1848 0.021 Uiso 1 1 calc R
C51 C 1.0938(2) -0.0780(2) 0.17849(16) 0.0226(6) Uani 1 1 d .
H51 H 1.1631 -0.0866 0.1486 0.027 Uiso 1 1 calc R
C52 C 1.0201(2) -0.1605(2) 0.20033(16) 0.0245(6) Uani 1 1 d .
H52 H 1.0382 -0.2255 0.1847 0.029 Uiso 1 1 calc R
C53 C 0.9199(2) -0.1478(2) 0.24506(18) 0.0259(6) Uani 1 1 d .
H53 H 0.8697 -0.2044 0.2603 0.031 Uiso 1 1 calc R
C54 C 0.8920(2) -0.0524(2) 0.26796(16) 0.0212(6) Uani 1 1 d .
H54 H 0.8235 -0.0448 0.2992 0.025 Uiso 1 1 calc R
C55 C 0.81120(19) 0.14817(19) 0.33966(14) 0.0138(5) Uani 1 1 d .
C56 C 0.8059(2) 0.17352(19) 0.41571(14) 0.0163(5) Uani 1 1 d .
H56 H 0.8717 0.1870 0.4357 0.020 Uiso 1 1 calc R
C57 C 0.7052(2) 0.1794(2) 0.46298(16) 0.0209(6) Uani 1 1 d .
H57 H 0.7026 0.1987 0.5142 0.025 Uiso 1 1 calc R
C58 C 0.6094(2) 0.1570(2) 0.43535(16) 0.0225(6) Uani 1 1 d .
H58 H 0.5409 0.1609 0.4676 0.027 Uiso 1 1 calc R
C59 C 0.6134(2) 0.1288(2) 0.36024(16) 0.0194(5) Uani 1 1 d .
H59 H 0.5478 0.1119 0.3416 0.023 Uiso 1 1 calc R
C60 C 0.7133(2) 0.12554(19) 0.31287(15) 0.0164(5) Uani 1 1 d .
H60 H 0.7155 0.1076 0.2613 0.020 Uiso 1 1 calc R

loop_
_atom_site_aniso_label
_atom_site_aniso_U_11
_atom_site_aniso_U_22
_atom_site_aniso_U_33
_atom_site_aniso_U_23
_atom_site_aniso_U_13
_atom_site_aniso_U_12
Ru1 0.01075(9) 0.01191(11) 0.01572(10) -0.00125(8) -0.00031(7) -0.00007(7)
Ru2 0.01153(10) 0.01213(11) 0.01615(10) -0.00213(8) -0.00279(7) -0.00201(7)
Cl1 0.0180(3) 0.0255(4) 0.0210(3) -0.0066(3) -0.0072(2) 0.0041(3)
Cl2 0.0164(3) 0.0234(3) 0.0232(3) -0.0064(3) 0.0042(2) -0.0030(3)
P1 0.0199(3) 0.0166(4) 0.0178(3) -0.0009(3) 0.0032(3) 0.0038(3)
P2 0.0106(3) 0.0129(3) 0.0153(3) -0.0020(2) -0.0018(2) -0.0012(2)
P3 0.0280(4) 0.0164(4) 0.0186(3) -0.0009(3) -0.0088(3) -0.0063(3)
P4 0.0102(3) 0.0129(3) 0.0156(3) -0.0030(2) -0.0011(2) -0.0009(2)
C1 0.0160(12) 0.0111(12) 0.0219(12) -0.0016(10) -0.0003(10) -0.0033(10)
C2 0.0184(13) 0.0127(13) 0.0250(13) -0.0013(10) 0.0044(10) -0.0015(10)
C3 0.0138(12) 0.0157(14) 0.0333(15) -0.0036(11) 0.0036(10) -0.0059(10)
C4 0.0151(12) 0.0155(13) 0.0306(14) -0.0056(11) -0.0068(10) -0.0025(10)
C5 0.0158(12) 0.0116(13) 0.0243(13) -0.0039(10) -0.0032(10) -0.0055(10)
C6 0.0221(13) 0.0138(13) 0.0207(13) -0.0043(10) -0.0050(10) -0.0022(10)
C7 0.0225(13) 0.0165(14) 0.0209(13) -0.0075(10) 0.0012(10) -0.0036(11)
C8 0.0160(12) 0.0160(14) 0.0293(14) -0.0048(11) -0.0016(10) 0.0010(10)
C9 0.0199(13) 0.0138(13) 0.0226(13) 0.0000(10) -0.0029(10) -0.0007(10)
C10 0.0267(14) 0.0242(15) 0.0195(13) 0.0003(11) 0.0035(11) 0.0060(12)
C11 0.0449(19) 0.0232(16) 0.0273(15) -0.0103(13) 0.0082(13) -0.0020(14)
C12 0.0270(15) 0.0343(18) 0.0236(14) 0.0004(13) 0.0037(12) 0.0146(13)
C13 0.0138(11) 0.0104(12) 0.0196(12) -0.0010(10) -0.0031(9) -0.0014(9)
C14 0.0190(13) 0.0167(14) 0.0206(12) -0.0025(10) -0.0031(10) -0.0015(10)
C15 0.0154(12) 0.0163(14) 0.0322(15) -0.0030(11) -0.0071(11) 0.0014(10)
C16 0.0280(15) 0.0213(15) 0.0296(15) -0.0044(12) -0.0171(12) 0.0014(12)
C17 0.0294(15) 0.0276(16) 0.0204(13) -0.0061(12) -0.0085(11) 0.0008(12)
C18 0.0191(13) 0.0234(15) 0.0213(13) -0.0035(11) -0.0036(10) 0.0005(11)
C19 0.0148(12) 0.0151(13) 0.0176(12) -0.0021(10) 0.0005(9) -0.0046(10)
C20 0.0163(12) 0.0167(14) 0.0285(14) -0.0044(11) -0.0025(10) -0.0001(10)
C21 0.0237(14) 0.0151(14) 0.0416(17) -0.0051(12) -0.0060(12) 0.0028(11)
C22 0.0254(14) 0.0186(15) 0.0351(16) -0.0103(12) -0.0001(12) -0.0067(12)
C23 0.0198(13) 0.0237(15) 0.0256(14) -0.0073(11) -0.0027(11) -0.0061(11)
C24 0.0170(12) 0.0178(14) 0.0226(13) -0.0048(11) -0.0014(10) -0.0015(10)
C25 0.0120(11) 0.0174(13) 0.0160(11) -0.0054(10) -0.0021(9) -0.0032(10)
C26 0.0181(12) 0.0175(14) 0.0193(12) -0.0044(10) -0.0016(10) -0.0022(10)
C27 0.0186(13) 0.0218(15) 0.0184(12) -0.0053(11) 0.0010(10) -0.0067(11)
C28 0.0127(12) 0.0333(17) 0.0225(13) -0.0123(12) 0.0006(10) -0.0032(11)
C29 0.0147(12) 0.0222(15) 0.0250(13) -0.0096(11) -0.0037(10) 0.0034(10)
C30 0.0146(12) 0.0169(13) 0.0163(12) -0.0047(10) -0.0024(9) -0.0017(10)
C31 0.0144(12) 0.0121(13) 0.0261(13) -0.0056(10) -0.0005(10) -0.0006(10)
C32 0.0130(12) 0.0166(14) 0.0310(14) -0.0084(11) -0.0004(10) 0.0001(10)
C33 0.0179(13) 0.0156(14) 0.0369(16) -0.0031(12) -0.0120(11) 0.0011(11)
C34 0.0223(13) 0.0135(13) 0.0256(13) -0.0015(11) -0.0082(11) 0.0000(10)
C35 0.0165(12) 0.0115(13) 0.0222(13) -0.0008(10) -0.0008(10) -0.0002(10)
C36 0.0172(12) 0.0130(13) 0.0271(13) -0.0031(11) -0.0005(10) -0.0031(10)
C37 0.0172(12) 0.0190(14) 0.0254(13) -0.0055(11) -0.0020(10) -0.0049(11)
C38 0.0216(13) 0.0190(14) 0.0191(12) -0.0061(11) -0.0009(10) -0.0006(11)
C39 0.0195(13) 0.0117(13) 0.0234(13) -0.0061(10) 0.0046(10) -0.0001(10)
C40 0.0443(19) 0.047(2) 0.0228(15) 0.0045(14) -0.0130(13) -0.0312(16)
C41 0.078(3) 0.0231(17) 0.0267(16) -0.0092(13) -0.0265(17) 0.0058(17)
C42 0.0290(15) 0.0230(15) 0.0199(13) -0.0004(11) -0.0069(11) -0.0075(12)
C43 0.0132(11) 0.0183(13) 0.0158(11) -0.0047(10) -0.0018(9) -0.0002(10)
C44 0.0164(12) 0.0169(13) 0.0188(12) -0.0036(10) -0.0027(10) 0.0010(10)
C45 0.0164(12) 0.0221(15) 0.0274(14) -0.0089(11) -0.0051(10) -0.0026(11)
C46 0.0191(13) 0.0299(16) 0.0227(13) -0.0084(12) -0.0080(10) 0.0013(11)
C47 0.0176(12) 0.0262(15) 0.0173(12) -0.0011(11) -0.0021(10) 0.0044(11)
C48 0.0126(11) 0.0184(14) 0.0208(12) -0.0020(10) -0.0004(9) -0.0010(10)
C49 0.0160(12) 0.0145(13) 0.0183(12) -0.0035(10) -0.0066(9) 0.0009(10)
C50 0.0147(12) 0.0190(14) 0.0199(12) -0.0053(10) -0.0013(10) 0.0018(10)
C51 0.0209(13) 0.0259(15) 0.0215(13) -0.0059(11) -0.0031(10) 0.0054(11)
C52 0.0272(14) 0.0202(15) 0.0291(15) -0.0093(12) -0.0090(12) 0.0064(12)
C53 0.0240(14) 0.0150(14) 0.0401(17) -0.0070(12) -0.0061(12) -0.0005(11)
C54 0.0165(12) 0.0186(14) 0.0288(14) -0.0053(11) -0.0022(10) -0.0005(11)
C55 0.0116(11) 0.0098(12) 0.0187(12) -0.0006(9) 0.0006(9) -0.0008(9)
C56 0.0142(12) 0.0147(13) 0.0198(12) -0.0024(10) -0.0028(9) -0.0006(10)
C57 0.0200(13) 0.0214(15) 0.0202(13) -0.0035(11) 0.0014(10) 0.0002(11)
C58 0.0165(13) 0.0223(15) 0.0260(14) -0.0028(11) 0.0055(10) -0.0004(11)
C59 0.0145(12) 0.0156(13) 0.0272(14) -0.0015(11) -0.0016(10) -0.0027(10)
C60 0.0158(12) 0.0143(13) 0.0192(12) -0.0031(10) -0.0015(9) -0.0012(10)

loop_
_atom_type_symbol
_atom_type_description
_atom_type_scat_dispersion_real
_atom_type_scat_dispersion_imag
_atom_type_scat_source
C C 0.0033 0.0016 'International Tables Vol C Tables 4.2.6.8 and 6.1.1.4'
H H 0.0000 0.0000 'International Tables Vol C Tables 4.2.6.8 and 6.1.1.4'
P P 0.1023 0.0942 'International Tables Vol C Tables 4.2.6.8 and 6.1.1.4'
Cl Cl 0.1484 0.1585 'International Tables Vol C Tables 4.2.6.8 and 6.1.1.4'
Ru Ru -1.2594 0.8363 'International Tables Vol C Tables 4.2.6.8 and 6.1.1.4'

loop_
_geom_angle_atom_site_label_1
_geom_angle_atom_site_label_2
_geom_angle_atom_site_label_3
_geom_angle
C3 Ru1 C4 38.39(10)
C3 Ru1 C2 37.99(10)
C4 Ru1 C2 64.05(10)
C3 Ru1 P1 86.87(8)
C4 Ru1 P1 110.11(7)
C2 Ru1 P1 101.55(7)
C3 Ru1 P2 134.06(7)
C4 Ru1 P2 99.00(7)
C2 Ru1 P2 157.13(7)
P1 Ru1 P2 98.72(2)
C3 Ru1 C5 61.32(9)
C4 Ru1 C5 36.69(9)
C2 Ru1 C5 61.52(9)
P1 Ru1 C5 145.89(6)
P2 Ru1 C5 95.65(6)
C3 Ru1 C1 61.30(9)
C4 Ru1 C1 61.47(9)
C2 Ru1 C1 36.95(9)
P1 Ru1 C1 138.41(6)
P2 Ru1 C1 122.46(6)
C5 Ru1 C1 35.50(8)
C3 Ru1 Cl1 133.38(8)
C4 Ru1 Cl1 157.40(7)
C2 Ru1 Cl1 98.94(7)
P1 Ru1 Cl1 87.03(2)
P2 Ru1 Cl1 92.54(2)
C5 Ru1 Cl1 123.12(6)
C1 Ru1 Cl1 95.94(6)
C33 Ru2 C32 38.27(10)
C33 Ru2 C34 38.18(9)
C32 Ru2 C34 64.15(10)
C33 Ru2 P3 86.36(8)
C32 Ru2 P3 109.15(7)
C34 Ru2 P3 101.64(7)
C33 Ru2 P4 133.62(8)
C32 Ru2 P4 98.89(7)
C34 Ru2 P4 157.52(7)
P3 Ru2 P4 97.85(2)
C33 Ru2 C35 61.20(9)
C32 Ru2 C35 61.54(9)
C34 Ru2 C35 36.73(9)
P3 Ru2 C35 138.33(6)
P4 Ru2 C35 123.22(6)
C33 Ru2 C31 61.15(10)
C32 Ru2 C31 36.79(9)
C34 Ru2 C31 61.33(9)
P3 Ru2 C31 145.06(6)
P4 Ru2 C31 96.20(6)
C35 Ru2 C31 35.41(8)
C33 Ru2 Cl2 133.28(8)
C32 Ru2 Cl2 157.18(7)
C34 Ru2 Cl2 98.59(7)
P3 Ru2 Cl2 88.18(3)
P4 Ru2 Cl2 93.09(2)
C35 Ru2 Cl2 95.66(6)
C31 Ru2 Cl2 122.82(6)
C11 P1 C10 99.98(14)
C11 P1 C12 100.91(15)
C10 P1 C12 102.26(13)
C11 P1 Ru1 122.78(10)
C10 P1 Ru1 110.22(10)
C12 P1 Ru1 117.61(10)
C19 P2 C25 98.47(11)
C19 P2 C13 103.79(11)
C25 P2 C13 103.03(11)
C19 P2 Ru1 122.08(8)
C25 P2 Ru1 115.64(8)
C13 P2 Ru1 111.41(8)
C41 P3 C40 100.98(17)
C41 P3 C42 100.37(14)
C40 P3 C42 102.55(13)
C41 P3 Ru2 122.53(10)
C40 P3 Ru2 117.36(11)
C42 P3 Ru2 110.14(9)
C49 P4 C55 104.96(11)
C49 P4 C43 98.97(11)
C55 P4 C43 102.47(11)
C49 P4 Ru2 122.95(8)
C55 P4 Ru2 109.66(8)
C43 P4 Ru2 115.46(8)
C9 C1 C5 119.8(2)
C9 C1 C2 132.5(2)
C5 C1 C2 107.6(2)
C9 C1 Ru1 128.49(17)
C5 C1 Ru1 71.71(15)
C2 C1 Ru1 65.82(14)
C3 C2 C1 106.9(2)
C3 C2 Ru1 69.32(14)
C1 C2 Ru1 77.23(14)
C3 C2 H2 126.2
C1 C2 H2 126.2
Ru1 C2 H2 126.2
C2 C3 C4 109.2(2)
C2 C3 Ru1 72.69(14)
C4 C3 Ru1 71.16(14)
C2 C3 H3 125.3
C4 C3 H3 125.3
Ru1 C3 H3 125.3
C3 C4 C5 107.5(2)
C3 C4 Ru1 70.45(14)
C5 C4 Ru1 78.25(14)
C3 C4 H4 125.8
C5 C4 H4 125.8
Ru1 C4 H4 125.8
C6 C5 C4 132.0(2)
C6 C5 C1 119.8(2)
C4 C5 C1 108.2(2)
C6 C5 Ru1 128.94(17)
C4 C5 Ru1 65.05(14)
C1 C5 Ru1 72.79(14)
C7 C6 C5 118.6(2)
C7 C6 H6 120.7
C5 C6 H6 120.7
C6 C7 C8 121.6(2)
C6 C7 H7 119.2
C8 C7 H7 119.2
C9 C8 C7 121.2(3)
C9 C8 H8 119.4
C7 C8 H8 119.4
C8 C9 C1 118.8(2)
C8 C9 H9 120.6
C1 C9 H9 120.6
P1 C10 H10A 109.5
P1 C10 H10B 109.5
H10A C10 H10B 109.5
P1 C10 H10C 109.5
H10A C10 H10C 109.5
H10B C10 H10C 109.5
P1 C11 H11A 109.5
P1 C11 H11B 109.5
H11A C11 H11B 109.5
P1 C11 H11C 109.5
H11A C11 H11C 109.5
H11B C11 H11C 109.5
P1 C12 H12A 109.5
P1 C12 H12B 109.5
H12A C12 H12B 109.5
P1 C12 H12C 109.5
H12A C12 H12C 109.5
H12B C12 H12C 109.5
C18 C13 C14 118.3(2)
C18 C13 P2 123.87(19)
C14 C13 P2 117.55(19)
C15 C14 C13 121.1(2)
C15 C14 H14 119.5
C13 C14 H14 119.5
C14 C15 C16 119.9(3)
C14 C15 H15 120.0
C16 C15 H15 120.0
C17 C16 C15 119.8(2)
C17 C16 H16 120.1
C15 C16 H16 120.1
C16 C17 C18 120.6(3)
C16 C17 H17 119.7
C18 C17 H17 119.7
C13 C18 C17 120.3(3)
C13 C18 H18 119.8
C17 C18 H18 119.8
C20 C19 C24 118.9(2)
C20 C19 P2 124.72(19)
C24 C19 P2 116.4(2)
C19 C20 C21 120.3(2)
C19 C20 H20 119.8
C21 C20 H20 119.8
C22 C21 C20 120.3(3)
C22 C21 H21 119.8
C20 C21 H21 119.8
C23 C22 C21 119.6(3)
C23 C22 H22 120.2
C21 C22 H22 120.2
C22 C23 C24 120.7(2)
C22 C23 H23 119.7
C24 C23 H23 119.7
C23 C24 C19 120.1(3)
C23 C24 H24 120.0
C19 C24 H24 120.0
C30 C25 C26 119.0(2)
C30 C25 P2 120.42(19)
C26 C25 P2 120.5(2)
C27 C26 C25 120.5(3)
C27 C26 H26 119.7
C25 C26 H26 119.7
C26 C27 C28 120.3(2)
C26 C27 H27 119.9
C28 C27 H27 119.9
C29 C28 C27 119.6(2)
C29 C28 H28 120.2
C27 C28 H28 120.2
C28 C29 C30 120.0(3)
C28 C29 H29 120.0
C30 C29 H29 120.0
C25 C30 C29 120.7(2)
C25 C30 H30 119.7
C29 C30 H30 119.7
C39 C31 C35 120.1(2)
C39 C31 C32 132.1(2)
C35 C31 C32 107.8(2)
C39 C31 Ru2 129.63(18)
C35 C31 Ru2 72.19(15)
C32 C31 Ru2 64.59(14)
C33 C32 C31 107.2(2)
C33 C32 Ru2 69.88(15)
C31 C32 Ru2 78.62(15)
C33 C32 H32 125.9
C31 C32 H32 125.9
Ru2 C32 H32 125.9
C32 C33 C34 109.7(2)
C32 C33 Ru2 71.85(15)
C34 C33 Ru2 72.73(15)
C32 C33 H33 125.1
C34 C33 H33 125.1
Ru2 C33 H33 125.1
C33 C34 C35 106.9(2)
C33 C34 Ru2 69.09(15)
C35 C34 Ru2 77.71(15)
C33 C34 H34 126.2
C35 C34 H34 126.2
Ru2 C34 H34 126.2
C36 C35 C31 119.2(2)
C36 C35 C34 132.8(2)
C31 C35 C34 108.0(2)
C36 C35 Ru2 128.16(19)
C31 C35 Ru2 72.40(14)
C34 C35 Ru2 65.57(14)
C37 C36 C35 119.3(2)
C37 C36 H36 120.3
C35 C36 H36 120.3
C36 C37 C38 121.3(2)
C36 C37 H37 119.4
C38 C37 H37 119.4
C39 C38 C37 121.1(2)
C39 C38 H38 119.5
C37 C38 H38 119.5
C38 C39 C31 118.9(2)
C38 C39 H39 120.5
C31 C39 H39 120.5
P3 C40 H40A 109.5
P3 C40 H40B 109.5
H40A C40 H40B 109.5
P3 C40 H40C 109.5
H40A C40 H40C 109.5
H40B C40 H40C 109.5
P3 C41 H41A 109.5
P3 C41 H41B 109.5
H41A C41 H41B 109.5
P3 C41 H41C 109.5
H41A C41 H41C 109.5
H41B C41 H41C 109.5
P3 C42 H42A 109.5
P3 C42 H42B 109.5
H42A C42 H42B 109.5
P3 C42 H42C 109.5
H42A C42 H42C 109.5
H42B C42 H42C 109.5
C44 C43 C48 119.4(2)
C44 C43 P4 120.37(19)
C48 C43 P4 120.22(18)
C43 C44 C45 119.9(2)
C43 C44 H44 120.0
C45 C44 H44 120.0
C46 C45 C44 120.5(2)
C46 C45 H45 119.7
C44 C45 H45 119.7
C45 C46 C47 120.1(2)
C45 C46 H46 119.9
C47 C46 H46 119.9
C46 C47 C48 119.5(2)
C46 C47 H47 120.2
C48 C47 H47 120.2
C47 C48 C43 120.4(2)
C47 C48 H48 119.8
C43 C48 H48 119.8
C54 C49 C50 118.4(2)
C54 C49 P4 125.1(2)
C50 C49 P4 116.56(19)
C51 C50 C49 121.2(2)
C51 C50 H50 119.4
C49 C50 H50 119.4
C50 C51 C52 119.9(3)
C50 C51 H51 120.1
C52 C51 H51 120.1
C53 C52 C51 119.8(3)
C53 C52 H52 120.1
C51 C52 H52 120.1
C52 C53 C54 120.6(3)
C52 C53 H53 119.7
C54 C53 H53 119.7
C49 C54 C53 120.1(3)
C49 C54 H54 119.9
C53 C54 H54 119.9
C56 C55 C60 118.3(2)
C56 C55 P4 122.42(18)
C60 C55 P4 118.65(19)
C55 C56 C57 120.8(2)
C55 C56 H56 119.6
C57 C56 H56 119.6
C58 C57 C56 120.0(2)
C58 C57 H57 120.0
C56 C57 H57 120.0
C57 C58 C59 119.9(2)
C57 C58 H58 120.0
C59 C58 H58 120.0
C60 C59 C58 119.8(2)
C60 C59 H59 120.1
C58 C59 H59 120.1
C59 C60 C55 121.1(2)
C59 C60 H60 119.4
C55 C60 H60 119.4

loop_
_geom_bond_atom_site_label_1
_geom_bond_atom_site_label_2
_geom_bond_distance
Ru1 C3 2.165(2)
Ru1 C4 2.175(2)
Ru1 C2 2.210(3)
Ru1 P1 2.2608(7)
Ru1 P2 2.3077(6)
Ru1 C5 2.348(3)
Ru1 C1 2.362(3)
Ru1 Cl1 2.4399(6)
Ru2 C33 2.155(3)
Ru2 C32 2.181(3)
Ru2 C34 2.203(3)
Ru2 P3 2.2546(7)
Ru2 P4 2.3042(7)
Ru2 C35 2.364(3)
Ru2 C31 2.367(3)
Ru2 Cl2 2.4414(6)
P1 C11 1.816(3)
P1 C10 1.823(3)
P1 C12 1.827(3)
P2 C19 1.836(3)
P2 C25 1.839(3)
P2 C13 1.842(2)
P3 C41 1.812(3)
P3 C40 1.818(3)
P3 C42 1.826(3)
P4 C49 1.830(3)
P4 C55 1.837(2)
P4 C43 1.840(2)
C1 C9 1.414(4)
C1 C5 1.436(3)
C1 C2 1.456(3)
C2 C3 1.425(4)
C2 H2 1.0000
C3 C4 1.427(4)
C3 H3 1.0000
C4 C5 1.433(4)
C4 H4 1.0000
C5 C6 1.415(4)
C6 C7 1.373(4)
C6 H6 0.9500
C7 C8 1.412(4)
C7 H7 0.9500
C8 C9 1.371(4)
C8 H8 0.9500
C9 H9 0.9500
C10 H10A 0.9800
C10 H10B 0.9800
C10 H10C 0.9800
C11 H11A 0.9800
C11 H11B 0.9800
C11 H11C 0.9800
C12 H12A 0.9800
C12 H12B 0.9800
C12 H12C 0.9800
C13 C18 1.396(3)
C13 C14 1.406(3)
C14 C15 1.385(3)
C14 H14 0.9500
C15 C16 1.391(4)
C15 H15 0.9500
C16 C17 1.382(4)
C16 H16 0.9500
C17 C18 1.397(3)
C17 H17 0.9500
C18 H18 0.9500
C19 C20 1.388(4)
C19 C24 1.408(3)
C20 C21 1.398(4)
C20 H20 0.9500
C21 C22 1.387(4)
C21 H21 0.9500
C22 C23 1.381(4)
C22 H22 0.9500
C23 C24 1.389(4)
C23 H23 0.9500
C24 H24 0.9500
C25 C30 1.386(4)
C25 C26 1.399(3)
C26 C27 1.387(4)
C26 H26 0.9500
C27 C28 1.397(4)
C27 H27 0.9500
C28 C29 1.387(4)
C28 H28 0.9500
C29 C30 1.401(3)
C29 H29 0.9500
C30 H30 0.9500
C31 C39 1.411(4)
C31 C35 1.439(3)
C31 C32 1.446(3)
C32 C33 1.421(4)
C32 H32 1.0000
C33 C34 1.426(4)
C33 H33 1.0000
C34 C35 1.447(3)
C34 H34 1.0000
C35 C36 1.418(3)
C36 C37 1.368(4)
C36 H36 0.9500
C37 C38 1.418(4)
C37 H37 0.9500
C38 C39 1.374(3)
C38 H38 0.9500
C39 H39 0.9500
C40 H40A 0.9800
C40 H40B 0.9800
C40 H40C 0.9800
C41 H41A 0.9800
C41 H41B 0.9800
C41 H41C 0.9800
C42 H42A 0.9800
C42 H42B 0.9800
C42 H42C 0.9800
C43 C44 1.387(3)
C43 C48 1.403(3)
C44 C45 1.398(3)
C44 H44 0.9500
C45 C46 1.381(4)
C45 H45 0.9500
C46 C47 1.393(4)
C46 H46 0.9500
C47 C48 1.393(3)
C47 H47 0.9500
C48 H48 0.9500
C49 C54 1.394(3)
C49 C50 1.405(3)
C50 C51 1.383(4)
C50 H50 0.9500
C51 C52 1.388(4)
C51 H51 0.9500
C52 C53 1.385(4)
C52 H52 0.9500
C53 C54 1.397(4)
C53 H53 0.9500
C54 H54 0.9500
C55 C56 1.392(3)
C55 C60 1.398(3)
C56 C57 1.395(3)
C56 H56 0.9500
C57 C58 1.381(4)
C57 H57 0.9500
C58 C59 1.393(4)
C58 H58 0.9500
C59 C60 1.384(3)
C59 H59 0.9500
C60 H60 0.9500

loop_
_geom_torsion_atom_site_label_1
_geom_torsion_atom_site_label_2
_geom_torsion_atom_site_label_3
_geom_torsion_atom_site_label_4
_geom_torsion
C3 Ru1 P1 C11 -179.57(15)
C4 Ru1 P1 C11 149.29(15)
C2 Ru1 P1 C11 -144.34(15)
P2 Ru1 P1 C11 46.31(13)
C5 Ru1 P1 C11 160.15(17)
C1 Ru1 P1 C11 -141.42(16)
Cl1 Ru1 P1 C11 -45.82(13)
C3 Ru1 P1 C10 -62.39(13)
C4 Ru1 P1 C10 -93.53(13)
C2 Ru1 P1 C10 -27.16(12)
P2 Ru1 P1 C10 163.49(10)
C5 Ru1 P1 C10 -82.67(15)
C1 Ru1 P1 C10 -24.23(14)
Cl1 Ru1 P1 C10 71.37(10)
C3 Ru1 P1 C12 54.22(13)
C4 Ru1 P1 C12 23.08(14)
C2 Ru1 P1 C12 89.46(13)
P2 Ru1 P1 C12 -79.90(12)
C5 Ru1 P1 C12 33.94(17)
C1 Ru1 P1 C12 92.38(15)
Cl1 Ru1 P1 C12 -172.02(12)
C3 Ru1 P2 C19 -120.72(14)
C4 Ru1 P2 C19 -138.74(12)
C2 Ru1 P2 C19 -178.9(2)
P1 Ru1 P2 C19 -26.62(10)
C5 Ru1 P2 C19 -175.60(11)
C1 Ru1 P2 C19 159.44(12)
Cl1 Ru1 P2 C19 60.76(10)
C3 Ru1 P2 C25 119.68(13)
C4 Ru1 P2 C25 101.67(11)
C2 Ru1 P2 C25 61.5(2)
P1 Ru1 P2 C25 -146.22(8)
C5 Ru1 P2 C25 64.81(10)
C1 Ru1 P2 C25 39.85(11)
Cl1 Ru1 P2 C25 -58.83(9)
C3 Ru1 P2 C13 2.49(14)
C4 Ru1 P2 C13 -15.52(12)
C2 Ru1 P2 C13 -55.6(2)
P1 Ru1 P2 C13 96.59(9)
C5 Ru1 P2 C13 -52.38(11)
C1 Ru1 P2 C13 -77.34(12)
Cl1 Ru1 P2 C13 -176.02(9)
C33 Ru2 P3 C41 178.32(16)
C32 Ru2 P3 C41 -150.43(16)
C34 Ru2 P3 C41 143.14(16)
P4 Ru2 P3 C41 -48.13(15)
C35 Ru2 P3 C41 141.21(17)
C31 Ru2 P3 C41 -160.94(18)
Cl2 Ru2 P3 C41 44.74(14)
C33 Ru2 P3 C40 -55.92(15)
C32 Ru2 P3 C40 -24.66(15)
C34 Ru2 P3 C40 -91.10(15)
P4 Ru2 P3 C40 77.63(13)
C35 Ru2 P3 C40 -93.03(16)
C31 Ru2 P3 C40 -35.18(17)
Cl2 Ru2 P3 C40 170.50(13)
C33 Ru2 P3 C42 60.84(13)
C32 Ru2 P3 C42 92.10(13)
C34 Ru2 P3 C42 25.66(13)
P4 Ru2 P3 C42 -165.60(11)
C35 Ru2 P3 C42 23.74(14)
C31 Ru2 P3 C42 81.59(15)
Cl2 Ru2 P3 C42 -72.73(11)
C33 Ru2 P4 C49 120.03(14)
C32 Ru2 P4 C49 138.47(11)
C34 Ru2 P4 C49 177.55(19)
P3 Ru2 P4 C49 27.58(10)
C35 Ru2 P4 C49 -159.84(12)
C31 Ru2 P4 C49 175.50(11)
Cl2 Ru2 P4 C49 -61.01(10)
C33 Ru2 P4 C55 -3.91(13)
C32 Ru2 P4 C55 14.53(11)
C34 Ru2 P4 C55 53.6(2)
P3 Ru2 P4 C55 -96.37(9)
C35 Ru2 P4 C55 76.22(11)
C31 Ru2 P4 C55 51.55(10)
Cl2 Ru2 P4 C55 175.05(8)
C33 Ru2 P4 C43 -119.01(13)
C32 Ru2 P4 C43 -100.56(11)
C34 Ru2 P4 C43 -61.5(2)
P3 Ru2 P4 C43 148.54(9)
C35 Ru2 P4 C43 -38.87(12)
C31 Ru2 P4 C43 -63.54(11)
Cl2 Ru2 P4 C43 59.96(9)
C3 Ru1 C1 C9 166.1(3)
C4 Ru1 C1 C9 -149.9(3)
C2 Ru1 C1 C9 126.1(3)
P1 Ru1 C1 C9 121.4(2)
P2 Ru1 C1 C9 -67.7(2)
C5 Ru1 C1 C9 -114.0(3)
Cl1 Ru1 C1 C9 29.1(2)
C3 Ru1 C1 C5 -79.94(16)
C4 Ru1 C1 C5 -35.95(14)
C2 Ru1 C1 C5 -119.9(2)
P1 Ru1 C1 C5 -124.64(13)
P2 Ru1 C1 C5 46.31(15)
Cl1 Ru1 C1 C5 143.15(13)
C3 Ru1 C1 C2 39.93(15)
C4 Ru1 C1 C2 83.92(16)
P1 Ru1 C1 C2 -4.77(19)
P2 Ru1 C1 C2 166.18(12)
C5 Ru1 C1 C2 119.9(2)
Cl1 Ru1 C1 C2 -96.99(14)
C9 C1 C2 C3 175.6(3)
C5 C1 C2 C3 -3.7(3)
Ru1 C1 C2 C3 -63.42(17)
C9 C1 C2 Ru1 -120.9(3)
C5 C1 C2 Ru1 59.77(17)
C4 Ru1 C2 C3 37.53(16)
P1 Ru1 C2 C3 -69.38(16)
P2 Ru1 C2 C3 82.6(2)
C5 Ru1 C2 C3 78.90(17)
C1 Ru1 C2 C3 113.9(2)
Cl1 Ru1 C2 C3 -158.15(15)
C3 Ru1 C2 C1 -113.9(2)
C4 Ru1 C2 C1 -76.32(15)
P1 Ru1 C2 C1 176.77(13)
P2 Ru1 C2 C1 -31.3(3)
C5 Ru1 C2 C1 -34.95(14)
Cl1 Ru1 C2 C1 88.00(14)
C1 C2 C3 C4 6.6(3)
Ru1 C2 C3 C4 -62.15(18)
C1 C2 C3 Ru1 68.79(17)
C4 Ru1 C3 C2 -118.1(2)
P1 Ru1 C3 C2 113.32(15)
P2 Ru1 C3 C2 -147.57(13)
C5 Ru1 C3 C2 -79.48(17)
C1 Ru1 C3 C2 -38.81(15)
Cl1 Ru1 C3 C2 30.4(2)
C2 Ru1 C3 C4 118.1(2)
P1 Ru1 C3 C4 -128.58(15)
P2 Ru1 C3 C4 -29.5(2)
C5 Ru1 C3 C4 38.63(15)
C1 Ru1 C3 C4 79.30(17)
Cl1 Ru1 C3 C4 148.50(13)
C2 C3 C4 C5 -7.1(3)
Ru1 C3 C4 C5 -70.20(17)
C2 C3 C4 Ru1 63.12(18)
C2 Ru1 C4 C3 -37.14(16)
P1 Ru1 C4 C3 56.23(16)
P2 Ru1 C4 C3 159.03(15)
C5 Ru1 C4 C3 -113.6(2)
C1 Ru1 C4 C3 -78.80(17)
Cl1 Ru1 C4 C3 -81.2(2)
C3 Ru1 C4 C5 113.6(2)
C2 Ru1 C4 C5 76.44(16)
P1 Ru1 C4 C5 169.82(13)
P2 Ru1 C4 C5 -87.39(14)
C1 Ru1 C4 C5 34.78(14)
Cl1 Ru1 C4 C5 32.4(3)
C3 C4 C5 C6 -174.2(3)
Ru1 C4 C5 C6 120.9(3)
C3 C4 C5 C1 4.7(3)
Ru1 C4 C5 C1 -60.22(18)
C3 C4 C5 Ru1 64.91(17)
C9 C1 C5 C6 -1.0(4)
C2 C1 C5 C6 178.4(2)
Ru1 C1 C5 C6 -125.5(2)
C9 C1 C5 C4 180.0(2)
C2 C1 C5 C4 -0.6(3)
Ru1 C1 C5 C4 55.48(17)
C9 C1 C5 Ru1 124.5(2)
C2 C1 C5 Ru1 -56.11(17)
C3 Ru1 C5 C6 -165.4(3)
C4 Ru1 C5 C6 -124.9(3)
C2 Ru1 C5 C6 151.1(3)
P1 Ru1 C5 C6 -142.17(19)
P2 Ru1 C5 C6 -27.5(2)
C1 Ru1 C5 C6 114.7(3)
Cl1 Ru1 C5 C6 69.3(2)
C3 Ru1 C5 C4 -40.45(16)
C2 Ru1 C5 C4 -83.96(17)
P1 Ru1 C5 C4 -17.2(2)
P2 Ru1 C5 C4 97.48(15)
C1 Ru1 C5 C4 -120.3(2)
Cl1 Ru1 C5 C4 -165.75(13)
C3 Ru1 C5 C1 79.88(16)
C4 Ru1 C5 C1 120.3(2)
C2 Ru1 C5 C1 36.37(14)
P1 Ru1 C5 C1 103.11(16)
P2 Ru1 C5 C1 -142.19(13)
Cl1 Ru1 C5 C1 -45.42(16)
C4 C5 C6 C7 176.8(3)
C1 C5 C6 C7 -1.9(4)
Ru1 C5 C6 C7 -93.3(3)
C5 C6 C7 C8 2.5(4)
C6 C7 C8 C9 -0.1(4)
C7 C8 C9 C1 -2.9(4)
C5 C1 C9 C8 3.4(4)
C2 C1 C9 C8 -175.8(3)
Ru1 C1 C9 C8 93.0(3)
C19 P2 C13 C18 -110.9(2)
C25 P2 C13 C18 -8.6(2)
Ru1 P2 C13 C18 116.0(2)
C19 P2 C13 C14 75.0(2)
C25 P2 C13 C14 177.2(2)
Ru1 P2 C13 C14 -58.2(2)
C18 C13 C14 C15 0.8(4)
P2 C13 C14 C15 175.2(2)
C13 C14 C15 C16 -0.8(4)
C14 C15 C16 C17 0.7(4)
C15 C16 C17 C18 -0.6(4)
C14 C13 C18 C17 -0.6(4)
P2 C13 C18 C17 -174.7(2)
C16 C17 C18 C13 0.6(4)
C25 P2 C19 C20 -119.2(2)
C13 P2 C19 C20 -13.5(2)
Ru1 P2 C19 C20 113.2(2)
C25 P2 C19 C24 62.3(2)
C13 P2 C19 C24 168.02(19)
Ru1 P2 C19 C24 -65.3(2)
C24 C19 C20 C21 0.8(4)
P2 C19 C20 C21 -177.7(2)
C19 C20 C21 C22 -0.7(4)
C20 C21 C22 C23 0.1(4)
C21 C22 C23 C24 0.3(4)
C22 C23 C24 C19 -0.2(4)
C20 C19 C24 C23 -0.4(4)
P2 C19 C24 C23 178.2(2)
C19 P2 C25 C30 -130.1(2)
C13 P2 C25 C30 123.6(2)
Ru1 P2 C25 C30 1.8(2)
C19 P2 C25 C26 49.5(2)
C13 P2 C25 C26 -56.9(2)
Ru1 P2 C25 C26 -178.69(16)
C30 C25 C26 C27 -1.7(4)
P2 C25 C26 C27 178.70(18)
C25 C26 C27 C28 1.0(4)
C26 C27 C28 C29 0.2(4)
C27 C28 C29 C30 -0.6(4)
C26 C25 C30 C29 1.3(4)
P2 C25 C30 C29 -179.10(18)
C28 C29 C30 C25 -0.2(4)
C33 Ru2 C31 C39 165.3(3)
C32 Ru2 C31 C39 124.8(3)
C34 Ru2 C31 C39 -150.9(3)
P3 Ru2 C31 C39 141.49(18)
P4 Ru2 C31 C39 28.2(2)
C35 Ru2 C31 C39 -114.7(3)
Cl2 Ru2 C31 C39 -69.5(2)
C33 Ru2 C31 C35 -79.97(16)
C32 Ru2 C31 C35 -120.5(2)
C34 Ru2 C31 C35 -36.16(14)
P3 Ru2 C31 C35 -103.77(15)
P4 Ru2 C31 C35 142.95(13)
Cl2 Ru2 C31 C35 45.21(16)
C33 Ru2 C31 C32 40.53(16)
C34 Ru2 C31 C32 84.34(17)
P3 Ru2 C31 C32 16.7(2)
P4 Ru2 C31 C32 -96.56(15)
C35 Ru2 C31 C32 120.5(2)
Cl2 Ru2 C31 C32 165.70(13)
C39 C31 C32 C33 173.9(3)
C35 C31 C32 C33 -5.1(3)
Ru2 C31 C32 C33 -64.57(18)
C39 C31 C32 Ru2 -121.5(3)
C35 C31 C32 Ru2 59.48(19)
C34 Ru2 C32 C33 37.24(15)
P3 Ru2 C32 C33 -56.73(15)
P4 Ru2 C32 C33 -158.30(13)
C35 Ru2 C32 C33 78.61(16)
C31 Ru2 C32 C33 113.2(2)
Cl2 Ru2 C32 C33 80.9(2)
C33 Ru2 C32 C31 -113.2(2)
C34 Ru2 C32 C31 -75.98(16)
P3 Ru2 C32 C31 -169.95(13)
P4 Ru2 C32 C31 88.48(14)
C35 Ru2 C32 C31 -34.61(14)
Cl2 Ru2 C32 C31 -32.4(3)
C31 C32 C33 C34 7.2(3)
Ru2 C32 C33 C34 -63.3(2)
C31 C32 C33 Ru2 70.54(18)
C34 Ru2 C33 C32 -118.2(2)
P3 Ru2 C33 C32 127.68(14)
P4 Ru2 C33 C32 30.31(19)
C35 Ru2 C33 C32 -79.55(16)
C31 Ru2 C33 C32 -38.92(14)
Cl2 Ru2 C33 C32 -148.27(12)
C32 Ru2 C33 C34 118.2(2)
P3 Ru2 C33 C34 -114.09(15)
P4 Ru2 C33 C34 148.54(13)
C35 Ru2 C33 C34 38.68(15)
C31 Ru2 C33 C34 79.31(16)
Cl2 Ru2 C33 C34 -30.0(2)
C32 C33 C34 C35 -6.5(3)
Ru2 C33 C34 C35 -69.26(18)
C32 C33 C34 Ru2 62.77(19)
C32 Ru2 C34 C33 -37.33(16)
P3 Ru2 C34 C33 68.47(16)
P4 Ru2 C34 C33 -81.1(2)
C35 Ru2 C34 C33 -113.7(2)
C31 Ru2 C34 C33 -78.79(17)
Cl2 Ru2 C34 C33 158.37(15)
C33 Ru2 C34 C35 113.7(2)
C32 Ru2 C34 C35 76.34(16)
P3 Ru2 C34 C35 -177.86(13)
P4 Ru2 C34 C35 32.5(3)
C31 Ru2 C34 C35 34.87(14)
Cl2 Ru2 C34 C35 -87.96(14)
C39 C31 C35 C36 1.6(4)
C32 C31 C35 C36 -179.2(2)
Ru2 C31 C35 C36 -124.4(2)
C39 C31 C35 C34 -178.0(2)
C32 C31 C35 C34 1.2(3)
Ru2 C31 C35 C34 55.98(18)
C39 C31 C35 Ru2 126.0(2)
C32 C31 C35 Ru2 -54.82(18)
C33 C34 C35 C36 -176.3(3)
Ru2 C34 C35 C36 120.3(3)
C33 C34 C35 C31 3.2(3)
Ru2 C34 C35 C31 -60.20(19)
C33 C34 C35 Ru2 63.39(18)
C33 Ru2 C35 C36 -166.6(3)
C32 Ru2 C35 C36 149.6(3)
C34 Ru2 C35 C36 -126.3(3)
P3 Ru2 C35 C36 -123.2(2)
P4 Ru2 C35 C36 67.9(2)
C31 Ru2 C35 C36 113.6(3)
Cl2 Ru2 C35 C36 -29.6(2)
C33 Ru2 C35 C31 79.80(16)
C32 Ru2 C35 C31 35.94(14)
C34 Ru2 C35 C31 120.0(2)
P3 Ru2 C35 C31 123.19(13)
P4 Ru2 C35 C31 -45.73(16)
Cl2 Ru2 C35 C31 -143.18(13)
C33 Ru2 C35 C34 -40.24(16)
C32 Ru2 C35 C34 -84.10(16)
P3 Ru2 C35 C34 3.15(19)
P4 Ru2 C35 C34 -165.76(13)
C31 Ru2 C35 C34 -120.0(2)
Cl2 Ru2 C35 C34 96.78(14)
C31 C35 C36 C37 -3.3(4)
C34 C35 C36 C37 176.2(3)
Ru2 C35 C36 C37 -93.2(3)
C35 C36 C37 C38 2.5(4)
C36 C37 C38 C39 0.0(4)
C37 C38 C39 C31 -1.8(4)
C35 C31 C39 C38 0.9(4)
C32 C31 C39 C38 -178.0(3)
Ru2 C31 C39 C38 92.2(3)
C49 P4 C43 C44 131.2(2)
C55 P4 C43 C44 -121.2(2)
Ru2 P4 C43 C44 -2.0(2)
C49 P4 C43 C48 -48.4(2)
C55 P4 C43 C48 59.2(2)
Ru2 P4 C43 C48 178.37(18)
C48 C43 C44 C45 -2.0(4)
P4 C43 C44 C45 178.4(2)
C43 C44 C45 C46 0.5(4)
C44 C45 C46 C47 0.5(4)
C45 C46 C47 C48 -0.1(4)
C46 C47 C48 C43 -1.3(4)
C44 C43 C48 C47 2.4(4)
P4 C43 C48 C47 -178.0(2)
C55 P4 C49 C54 9.0(2)
C43 P4 C49 C54 114.6(2)
Ru2 P4 C49 C54 -117.0(2)
C55 P4 C49 C50 -171.07(18)
C43 P4 C49 C50 -65.5(2)
Ru2 P4 C49 C50 62.9(2)
C54 C49 C50 C51 0.8(4)
P4 C49 C50 C51 -179.15(19)
C49 C50 C51 C52 0.5(4)
C50 C51 C52 C53 -1.1(4)
C51 C52 C53 C54 0.4(4)
C50 C49 C54 C53 -1.4(4)
P4 C49 C54 C53 178.5(2)
C52 C53 C54 C49 0.8(4)
C49 P4 C55 C56 121.5(2)
C43 P4 C55 C56 18.5(2)
Ru2 P4 C55 C56 -104.6(2)
C49 P4 C55 C60 -67.6(2)
C43 P4 C55 C60 -170.6(2)
Ru2 P4 C55 C60 66.3(2)
C60 C55 C56 C57 -2.0(4)
P4 C55 C56 C57 169.0(2)
C55 C56 C57 C58 1.8(4)
C56 C57 C58 C59 -0.1(4)
C57 C58 C59 C60 -1.4(4)
C58 C59 C60 C55 1.2(4)
C56 C55 C60 C59 0.5(4)
P4 C55 C60 C59 -170.8(2)
